data_7117173
loop_
_publ_author_name
'Cristina Mottillo'
'Tomislav Friscic'

_publ_section_title
;
 Supramolecular imidazolium frameworks: direct analogues of metal azolate
 frameworks with charge-inverted node-and-linker structure
;
_journal_name_full Chem.Commun.
_journal_page_first 8924
_journal_paper_doi 10.1039/C5cc01645B
_journal_volume 51
_journal_year 2015
_chemical_formula_sum 'C26 H22 N4 O4 Se'
_chemical_formula_weight 533.43
_chemical_name_common '2-phenylbenzimidazolium selenate'
_space_group_crystal_system triclinic
_space_group_IT_number 2
_space_group_name_Hall '-P 1'
_space_group_name_H-M_alt 'P -1'
_symmetry_space_group_name_Hall '-P 1'
_symmetry_space_group_name_H-M 'P -1'
_atom_sites_solution_hydrogens geom
_audit_creation_method SHELXL-2014/7
_audit_update_record
;
2015-02-24 deposited with the CCDC.
2015-03-09 downloaded from the CCDC.
;
_cell_angle_alpha 83.339(6)
_cell_angle_beta 72.175(5)
_cell_angle_gamma 88.808(5)
_cell_formula_units_Z 2
_cell_length_a 9.611(4)
_cell_length_b 10.852(4)
_cell_length_c 11.918(5)
_cell_measurement_reflns_used 1471
_cell_measurement_temperature 100(2)
_cell_measurement_theta_max 19.87
_cell_measurement_theta_min 2.40
_cell_volume 1175.2(8)
_computing_cell_refinement 'Bruker SAINT'
_computing_data_collection 'Bruker APEX2'
_computing_data_reduction 'Bruker SAINT'
_computing_molecular_graphics 'Bruker SHEXTL'
_computing_publication_material 'Bruker SHELXTL'
_computing_structure_refinement 'SHELXL-2014/7 (Sheldrick, 2014)'
_computing_structure_solution 'SHELXS-2014/7 (Sheldrick, 2014)'
_diffrn_ambient_temperature 100(2)
_diffrn_measured_fraction_theta_full 0.997
_diffrn_measured_fraction_theta_max 0.991
_diffrn_measurement_device_type 'Bruker APEX-II CCD'
_diffrn_measurement_method '\f and \w scans'
_diffrn_radiation_type MoK\a
_diffrn_radiation_wavelength 0.71073
_diffrn_reflns_av_R_equivalents 0.0883
_diffrn_reflns_av_unetI/netI 0.1190
_diffrn_reflns_laue_measured_fraction_full 0.997
_diffrn_reflns_laue_measured_fraction_max 0.991
_diffrn_reflns_limit_h_max 11
_diffrn_reflns_limit_h_min -11
_diffrn_reflns_limit_k_max 13
_diffrn_reflns_limit_k_min -13
_diffrn_reflns_limit_l_max 14
_diffrn_reflns_limit_l_min -14
_diffrn_reflns_number 12318
_diffrn_reflns_point_group_measured_fraction_full 0.997
_diffrn_reflns_point_group_measured_fraction_max 0.991
_diffrn_reflns_theta_full 25.242
_diffrn_reflns_theta_max 26.254
_diffrn_reflns_theta_min 1.807
_diffrn_source 'fine-focus sealed tube'
_exptl_absorpt_coefficient_mu 1.639
_exptl_absorpt_correction_T_max 0.7454
_exptl_absorpt_correction_T_min 0.4940
_exptl_absorpt_correction_type multi-scan
_exptl_absorpt_process_details 'Blessing, (1995)'
_exptl_crystal_colour Colourless
_exptl_crystal_density_diffrn 1.507
_exptl_crystal_description Rhombohedra
_exptl_crystal_F_000 544
_exptl_crystal_size_max 0.40
_exptl_crystal_size_mid 0.40
_exptl_crystal_size_min 0.40
_refine_diff_density_max 0.632
_refine_diff_density_min -1.104
_refine_diff_density_rms 0.107
_refine_ls_extinction_coef .
_refine_ls_extinction_method none
_refine_ls_goodness_of_fit_ref 1.003
_refine_ls_hydrogen_treatment constr
_refine_ls_matrix_type full
_refine_ls_number_parameters 379
_refine_ls_number_reflns 4683
_refine_ls_number_restraints 48
_refine_ls_restrained_S_all 0.999
_refine_ls_R_factor_all 0.1047
_refine_ls_R_factor_gt 0.0631
_refine_ls_shift/su_max 0.001
_refine_ls_shift/su_mean 0.000
_refine_ls_structure_factor_coef Fsqd
_refine_ls_weighting_details 'w=1/[\s^2^(Fo^2^)+(0.0692P)^2^] where P=(Fo^2^+2Fc^2^)/3'
_refine_ls_weighting_scheme calc
_refine_ls_wR_factor_gt 0.1338
_refine_ls_wR_factor_ref 0.1514
_reflns_Friedel_coverage 0.000
_reflns_friedel_fraction_full .
_reflns_friedel_fraction_max .
_reflns_number_gt 3123
_reflns_number_total 4683
_reflns_threshold_expression 'I > 2\s(I)'
_cod_data_source_file c5cc01645b2.cif
_cod_data_source_block (H2PhBim)2SeO4
_cod_database_code 7117173
_shelx_shelxl_version_number 2014/7
_shelx_space_group_comment
;
The symmetry employed for this shelxl refinement is uniquely defined
by the following loop, which should always be used as a source of
symmetry information in preference to the above space-group names.
They are only intended as comments.
;

loop_
_space_group_symop_operation_xyz
'x, y, z'
'-x, -y, -z'

loop_
_atom_site_label
_atom_site_type_symbol
_atom_site_fract_x
_atom_site_fract_y
_atom_site_fract_z
_atom_site_U_iso_or_equiv
_atom_site_adp_type
_atom_site_occupancy
_atom_site_site_symmetry_order
_atom_site_calc_flag
_atom_site_refinement_flags_posn
_atom_site_refinement_flags_adp
_atom_site_refinement_flags_occupancy
_atom_site_disorder_assembly
_atom_site_disorder_group
Se1 Se 1.55467(6) 0.42545(5) 0.28316(5) 0.02553(19) Uani 1 1 d . . . . .
O1 O 1.4857(4) 0.3270(3) 0.4007(3) 0.0329(9) Uani 1 1 d . . . . .
O2 O 1.4254(4) 0.5036(3) 0.2495(3) 0.0312(9) Uani 1 1 d . . . . .
O3 O 1.6654(4) 0.5231(3) 0.3081(3) 0.0362(10) Uani 1 1 d . . . . .
O4 O 1.6462(4) 0.3496(3) 0.1734(3) 0.0399(10) Uani 1 1 d . . . . .
N1 N 0.9061(5) 0.4696(4) 0.3591(4) 0.0291(10) Uani 1 1 d . . . . .
H1 H 0.8227 0.4962 0.3499 0.035 Uiso 1 1 calc R U . . .
N2 N 1.1380(4) 0.4607(4) 0.3443(4) 0.0275(10) Uani 1 1 d . . . . .
H2 H 1.2314 0.4808 0.3234 0.033 Uiso 1 1 calc R U . . .
C1 C 1.0734(3) 0.3557(3) 0.4162(3) 0.0253(12) Uani 1 1 d G . . . .
C2 C 0.9260(3) 0.3619(3) 0.4247(3) 0.0301(13) Uani 1 1 d G . . . .
C3 C 0.8308(3) 0.2661(3) 0.4891(3) 0.0352(14) Uani 1 1 d G . . . .
H3 H 0.7300 0.2703 0.4949 0.042 Uiso 1 1 calc R U . . .
C4 C 0.8830(3) 0.1640(3) 0.5449(3) 0.0406(15) Uani 1 1 d G . . . .
H4 H 0.8180 0.0985 0.5888 0.049 Uiso 1 1 calc R U . . .
C5 C 1.0305(4) 0.1577(3) 0.5363(3) 0.0368(14) Uani 1 1 d G . . . .
H5 H 1.0662 0.0879 0.5744 0.044 Uiso 1 1 calc R U . . .
C6 C 1.1257(3) 0.2536(3) 0.4719(3) 0.0325(13) Uani 1 1 d G . . . .
H6 H 1.2264 0.2493 0.4661 0.039 Uiso 1 1 calc R U . . .
C7 C 1.0357(5) 0.5265(4) 0.3117(4) 0.0233(11) Uani 1 1 d . . . . .
C8 C 1.0597(4) 0.6456(3) 0.2372(3) 0.0275(12) Uani 1 1 d G . . . .
C9 C 1.1998(3) 0.6969(3) 0.1910(4) 0.0498(18) Uani 1 1 d G . . . .
H9 H 1.2800 0.6539 0.2070 0.060 Uiso 1 1 calc R U . . .
C10 C 1.2225(3) 0.8111(4) 0.1215(4) 0.072(2) Uani 1 1 d G . . . .
H10 H 1.3183 0.8462 0.0900 0.086 Uiso 1 1 calc R U . . .
C11 C 1.1051(4) 0.8740(3) 0.0982(4) 0.0556(19) Uani 1 1 d G . . . .
H11 H 1.1207 0.9521 0.0507 0.067 Uiso 1 1 calc R U . . .
C12 C 0.9651(3) 0.8227(3) 0.1443(4) 0.0382(15) Uani 1 1 d G . . . .
H12 H 0.8848 0.8657 0.1283 0.046 Uiso 1 1 calc R U . . .
C13 C 0.9423(3) 0.7085(3) 0.2138(3) 0.0322(13) Uani 1 1 d G . . . .
H13 H 0.8466 0.6734 0.2453 0.039 Uiso 1 1 calc R U . . .
N3 N 1.4973(9) 0.1088(7) 0.5084(9) 0.025(2) Uani 0.5 1 d . . P . .
H3A H 1.5083 0.1758 0.4571 0.030 Uiso 0.5 1 calc R U P . .
N4 N 1.4832(9) -0.0857(8) 0.5813(8) 0.0229(19) Uani 0.5 1 d . . P . .
H4A H 1.4843 -0.1672 0.5870 0.027 Uiso 0.5 1 calc R U P . .
C14 C 1.4681(9) 0.1084(14) 0.6263(5) 0.021(3) Uani 0.5 1 d G U P . .
C15 C 1.4528(10) 0.2024(6) 0.6989(13) 0.017(3) Uani 0.5 1 d G . P . .
H15 H 1.4710 0.2864 0.6649 0.020 Uiso 0.5 1 calc R U P . .
C16 C 1.4258(14) 0.1729(10) 0.8204(11) 0.024(4) Uani 0.5 1 d G . P . .
H16 H 1.4154 0.2371 0.8700 0.029 Uiso 0.5 1 calc R U P . .
C17 C 1.4141(16) 0.0494(14) 0.8692(5) 0.034(5) Uani 0.5 1 d G . P . .
H17 H 1.3956 0.0293 0.9523 0.041 Uiso 0.5 1 calc R U P . .
C18 C 1.4293(13) -0.0445(6) 0.7966(13) 0.021(3) Uani 0.5 1 d G U P . .
H18 H 1.4213 -0.1289 0.8300 0.026 Uiso 0.5 1 calc R U P . .
C19 C 1.4563(10) -0.0150(11) 0.6751(11) 0.022(3) Uani 0.5 1 d G U P . .
C20 C 1.507(3) -0.009(2) 0.4806(16) 0.020(4) Uani 0.5 1 d . U P . .
C21 C 1.5371(10) -0.0409(14) 0.3618(6) 0.025(3) Uani 0.5 1 d G . P . .
C22 C 1.5568(10) 0.0533(6) 0.2685(14) 0.024(3) Uani 0.5 1 d G U P . .
H22 H 1.5565 0.1388 0.2786 0.028 Uiso 0.5 1 calc R U P . .
C23 C 1.5815(11) 0.0240(11) 0.1536(9) 0.028(4) Uani 0.5 1 d G U P . .
H23 H 1.5949 0.0883 0.0898 0.034 Uiso 0.5 1 calc R U P . .
C24 C 1.5864(14) -0.0994(15) 0.1320(7) 0.029(4) Uani 0.5 1 d G . P . .
H24 H 1.6033 -0.1194 0.0534 0.035 Uiso 0.5 1 calc R U P . .
C25 C 1.5668(15) -0.1936(7) 0.2253(14) 0.016(3) Uani 0.5 1 d G U P . .
H25 H 1.5947 -0.2761 0.2105 0.019 Uiso 0.5 1 calc R U P . .
C26 C 1.5421(12) -0.1643(11) 0.3402(10) 0.021(4) Uani 0.5 1 d G U P . .
H26 H 1.5286 -0.2286 0.4040 0.025 Uiso 0.5 1 calc R U P . .
N5 N 1.0811(12) 0.5795(9) -0.0629(9) 0.032(2) Uani 0.5 1 d . . P . .
H5A H 1.1754 0.5968 -0.0882 0.039 Uiso 0.5 1 calc R U P . .
N6 N 0.8738(11) 0.4840(10) 0.0284(9) 0.032(2) Uani 0.5 1 d . . P . .
H6A H 0.8090 0.4294 0.0748 0.039 Uiso 0.5 1 calc R U P . .
C27 C 0.840(2) 0.5854(7) -0.0374(9) 0.029(4) Uani 0.5 1 d G . P . .
C28 C 0.9722(13) 0.6485(16) -0.0921(11) 0.030(4) Uani 0.5 1 d G . P . .
C29 C 0.9765(13) 0.7586(15) -0.1655(12) 0.038(5) Uani 0.5 1 d G . P . .
H29 H 1.0668 0.8018 -0.2029 0.045 Uiso 0.5 1 calc R U P . .
C30 C 0.849(2) 0.8057(10) -0.1841(11) 0.039(5) Uani 0.5 1 d G . P . .
H30 H 0.8517 0.8809 -0.2342 0.047 Uiso 0.5 1 calc R U P . .
C31 C 0.7166(13) 0.7425(17) -0.1293(16) 0.044(5) Uani 0.5 1 d G . P . .
H31 H 0.6293 0.7747 -0.1421 0.053 Uiso 0.5 1 calc R U P . .
C32 C 0.7123(12) 0.6324(16) -0.0560(15) 0.034(5) Uani 0.5 1 d G . P . .
H32 H 0.6221 0.5892 -0.0186 0.041 Uiso 0.5 1 calc R U P . .
C33 C 1.013(3) 0.4782(15) 0.0137(17) 0.028(3) Uani 0.5 1 d . . P . .
C34 C 1.0955(19) 0.3830(11) 0.0625(13) 0.029(4) Uani 0.5 1 d G . P . .
C35 C 1.0168(8) 0.2792(17) 0.1290(14) 0.035(5) Uani 0.5 1 d G . P . .
H35 H 0.9153 0.2716 0.1389 0.042 Uiso 0.5 1 calc R U P . .
C36 C 1.0866(18) 0.1863(11) 0.1811(11) 0.038(5) Uani 0.5 1 d G . P . .
H36 H 1.0329 0.1153 0.2266 0.045 Uiso 0.5 1 calc R U P . .
C37 C 1.2351(18) 0.1974(10) 0.1666(11) 0.043(5) Uani 0.5 1 d G . P . .
H37 H 1.2829 0.1339 0.2022 0.051 Uiso 0.5 1 calc R U P . .
C38 C 1.3138(8) 0.3012(16) 0.1000(15) 0.030(4) Uani 0.5 1 d G . P . .
H38 H 1.4153 0.3088 0.0901 0.035 Uiso 0.5 1 calc R U P . .
C39 C 1.2440(18) 0.3941(11) 0.0480(13) 0.032(5) Uani 0.5 1 d G . P . .
H39 H 1.2977 0.4650 0.0025 0.038 Uiso 0.5 1 calc R U P . .

loop_
_atom_site_aniso_label
_atom_site_aniso_U_11
_atom_site_aniso_U_22
_atom_site_aniso_U_33
_atom_site_aniso_U_23
_atom_site_aniso_U_13
_atom_site_aniso_U_12
Se1 0.0191(3) 0.0150(3) 0.0401(4) 0.0056(2) -0.0082(2) -0.00796(19)
O1 0.038(2) 0.0180(18) 0.037(2) 0.0095(16) -0.0070(18) -0.0071(16)
O2 0.0165(19) 0.033(2) 0.043(2) 0.0097(17) -0.0121(17) -0.0063(16)
O3 0.031(2) 0.0194(19) 0.066(3) 0.0003(18) -0.029(2) -0.0090(16)
O4 0.029(2) 0.023(2) 0.057(3) -0.0065(19) 0.0048(19) -0.0125(17)
N1 0.020(2) 0.024(2) 0.041(3) 0.001(2) -0.007(2) -0.0037(19)
N2 0.015(2) 0.027(2) 0.037(3) 0.005(2) -0.005(2) -0.0085(18)
C1 0.026(3) 0.020(3) 0.027(3) 0.004(2) -0.005(2) -0.007(2)
C2 0.030(3) 0.024(3) 0.036(3) 0.000(2) -0.009(3) -0.009(2)
C3 0.023(3) 0.029(3) 0.052(4) 0.001(3) -0.010(3) -0.012(2)
C4 0.037(4) 0.030(3) 0.049(4) 0.010(3) -0.010(3) -0.013(3)
C5 0.038(4) 0.027(3) 0.042(4) 0.007(3) -0.011(3) -0.005(3)
C6 0.026(3) 0.033(3) 0.037(3) -0.003(3) -0.005(3) -0.009(2)
C7 0.015(3) 0.024(3) 0.029(3) -0.001(2) -0.004(2) -0.002(2)
C8 0.031(3) 0.022(3) 0.028(3) 0.004(2) -0.009(2) -0.007(2)
C9 0.026(3) 0.039(4) 0.078(5) 0.029(3) -0.020(3) -0.012(3)
C10 0.036(4) 0.059(5) 0.111(6) 0.049(4) -0.028(4) -0.025(3)
C11 0.040(4) 0.041(4) 0.083(5) 0.028(4) -0.026(4) -0.019(3)
C12 0.032(3) 0.029(3) 0.056(4) 0.008(3) -0.021(3) -0.008(3)
C13 0.024(3) 0.029(3) 0.041(3) 0.005(3) -0.009(3) -0.008(2)
N3 0.028(5) 0.009(5) 0.040(6) 0.007(4) -0.017(5) -0.007(4)
N4 0.025(5) 0.014(4) 0.030(6) -0.004(4) -0.010(4) -0.005(4)
C14 0.023(5) 0.027(7) 0.015(6) -0.002(6) -0.007(5) -0.012(6)
C15 0.017(6) 0.012(5) 0.015(8) -0.009(6) 0.007(6) 0.001(5)
C16 0.028(7) 0.026(8) 0.012(9) 0.003(6) 0.001(7) -0.008(6)
C17 0.038(9) 0.020(10) 0.043(10) 0.014(6) -0.015(7) -0.017(8)
C18 0.030(6) 0.019(5) 0.020(7) -0.007(5) -0.012(6) -0.006(4)
C19 0.021(5) 0.019(7) 0.026(7) 0.005(5) -0.008(5) -0.007(5)
C20 0.020(5) 0.015(7) 0.022(10) 0.001(7) -0.004(8) -0.002(5)
C21 0.027(7) 0.016(7) 0.023(8) 0.003(6) 0.002(6) -0.002(7)
C22 0.034(6) 0.015(5) 0.025(7) -0.008(6) -0.011(6) -0.003(5)
C23 0.039(6) 0.031(7) 0.013(6) 0.006(5) -0.008(6) -0.004(6)
C24 0.022(7) 0.036(12) 0.027(9) 0.003(7) -0.005(6) -0.005(8)
C25 0.020(6) 0.017(5) 0.008(7) -0.007(5) 0.002(6) -0.007(5)
C26 0.024(6) 0.033(7) 0.007(6) -0.002(6) -0.006(5) -0.005(6)
N5 0.028(6) 0.024(6) 0.037(6) 0.002(5) 0.000(5) -0.010(5)
N6 0.022(6) 0.025(6) 0.043(7) -0.004(5) -0.001(5) -0.007(5)
C27 0.045(11) 0.015(7) 0.028(8) -0.002(5) -0.011(9) -0.014(8)
C28 0.054(12) 0.018(8) 0.014(8) 0.007(6) -0.007(8) 0.000(8)
C29 0.053(12) 0.035(10) 0.020(10) 0.004(8) -0.007(7) -0.005(8)
C30 0.041(14) 0.051(10) 0.031(9) -0.002(7) -0.020(10) 0.021(9)
C31 0.037(10) 0.042(14) 0.053(14) -0.009(10) -0.010(9) -0.002(9)
C32 0.035(9) 0.041(11) 0.036(10) -0.004(8) -0.024(8) 0.006(8)
C33 0.042(10) 0.021(12) 0.024(10) 0.009(8) -0.018(6) -0.008(8)
C34 0.043(12) 0.016(8) 0.030(11) 0.000(6) -0.015(10) -0.013(8)
C35 0.019(8) 0.060(15) 0.026(12) -0.013(11) -0.005(6) 0.011(8)
C36 0.037(13) 0.041(10) 0.034(9) 0.008(7) -0.016(8) 0.007(8)
C37 0.031(10) 0.044(10) 0.048(11) -0.003(7) -0.006(10) 0.003(8)
C38 0.032(8) 0.030(11) 0.026(10) -0.005(8) -0.008(7) 0.006(8)
C39 0.036(10) 0.031(9) 0.039(9) -0.004(7) -0.027(9) 0.001(9)

loop_
_atom_type_symbol
_atom_type_description
_atom_type_scat_dispersion_real
_atom_type_scat_dispersion_imag
_atom_type_scat_source
C C 0.0033 0.0016 'International Tables Vol C Tables 4.2.6.8 and 6.1.1.4'
H H 0.0000 0.0000 'International Tables Vol C Tables 4.2.6.8 and 6.1.1.4'
N N 0.0061 0.0033 'International Tables Vol C Tables 4.2.6.8 and 6.1.1.4'
O O 0.0106 0.0060 'International Tables Vol C Tables 4.2.6.8 and 6.1.1.4'
Se Se -0.0929 2.2259 'International Tables Vol C Tables 4.2.6.8 and 6.1.1.4'

loop_
_geom_angle_atom_site_label_1
_geom_angle_atom_site_label_2
_geom_angle_atom_site_label_3
_geom_angle
_geom_angle_site_symmetry_1
_geom_angle_site_symmetry_3
O2 Se1 O1 109.80(18) . .
O2 Se1 O3 108.06(18) . .
O1 Se1 O3 110.44(19) . .
O2 Se1 O4 110.6(2) . .
O1 Se1 O4 109.12(18) . .
O3 Se1 O4 108.79(19) . .
C7 N1 C2 107.7(4) . .
C7 N1 H1 126.2 . .
C2 N1 H1 126.2 . .
C7 N2 C1 108.6(4) . .
C7 N2 H2 125.7 . .
C1 N2 H2 125.7 . .
N2 C1 C2 105.9(3) . .
N2 C1 C6 134.0(3) . .
C2 C1 C6 120.0 . .
N1 C2 C1 107.6(3) . .
N1 C2 C3 132.4(3) . .
C1 C2 C3 120.0 . .
C2 C3 C4 120.0 . .
C2 C3 H3 120.0 . .
C4 C3 H3 120.0 . .
C5 C4 C3 120.0 . .
C5 C4 H4 120.0 . .
C3 C4 H4 120.0 . .
C6 C5 C4 120.0 . .
C6 C5 H5 120.0 . .
C4 C5 H5 120.0 . .
C5 C6 C1 120.0 . .
C5 C6 H6 120.0 . .
C1 C6 H6 120.0 . .
N2 C7 N1 110.2(4) . .
N2 C7 C8 125.5(4) . .
N1 C7 C8 124.3(4) . .
C9 C8 C13 120.0 . .
C9 C8 C7 119.9(3) . .
C13 C8 C7 120.1(3) . .
C8 C9 C10 120.0 . .
C8 C9 H9 120.0 . .
C10 C9 H9 120.0 . .
C11 C10 C9 120.0 . .
C11 C10 H10 120.0 . .
C9 C10 H10 120.0 . .
C10 C11 C12 120.0 . .
C10 C11 H11 120.0 . .
C12 C11 H11 120.0 . .
C13 C12 C11 120.0 . .
C13 C12 H12 120.0 . .
C11 C12 H12 120.0 . .
C12 C13 C8 120.0 . .
C12 C13 H13 120.0 . .
C8 C13 H13 120.0 . .
C14 N3 C20 109.9(12) . .
C14 N3 H3A 125.1 . .
C20 N3 H3A 125.1 . .
C20 N4 C19 108.6(12) . .
C20 N4 H4A 125.7 . .
C19 N4 H4A 125.7 . .
N3 C14 C15 133.0(13) . .
N3 C14 C19 107.0(13) . .
C15 C14 C19 120.0 . .
C26 C15 C25 134(10) 2_856 2_856
C26 C15 C16 127(5) 2_856 .
C25 C15 C16 7(4) 2_856 .
C26 C15 C14 8(5) 2_856 .
C25 C15 C14 127(5) 2_856 .
C16 C15 C14 120.0 . .
C26 C15 C21 23(5) 2_856 2_856
C25 C15 C21 111(5) 2_856 2_856
C16 C15 C21 104.2(2) . 2_856
C14 C15 C21 15.8(2) . 2_856
C26 C15 H15 113.0 2_856 .
C25 C15 H15 113.0 2_856 .
C16 C15 H15 119.6 . .
C14 C15 H15 120.1 . .
C21 C15 H15 135.8 2_856 .
C15 C16 C17 120.0 . .
C15 C16 H16 120.0 . .
C17 C16 H16 120.0 . .
C18 C17 C16 120.0 . .
C18 C17 H17 120.0 . .
C16 C17 H17 120.0 . .
C19 C18 C17 120.0 . .
C19 C18 H18 120.0 . .
C17 C18 H18 120.0 . .
N4 C19 C18 133.4(13) . .
N4 C19 C14 106.6(12) . .
C18 C19 C14 120.0 . .
N4 C20 N3 108.0(12) . .
N4 C20 C21 128(2) . .
N3 C20 C21 124(2) . .
N4 C20 C19 150(2) . 2_856
N3 C20 C19 102(2) . 2_856
C21 C20 C19 22.2(11) . 2_856
C22 C21 C26 120.0 . .
C22 C21 C20 119.4(16) . .
C26 C21 C20 120.6(16) . .
C22 C21 C18 18.5(19) . 2_856
C26 C21 C18 101.5(19) . 2_856
C20 C21 C18 137.9(14) . 2_856
C19 C22 C18 138(8) 2_856 2_856
C19 C22 C23 132(3) 2_856 .
C18 C22 C23 6(5) 2_856 .
C19 C22 C21 12(3) 2_856 .
C18 C22 C21 126(5) 2_856 .
C23 C22 C21 120.0 . .
C19 C22 H22 110.9 2_856 .
C18 C22 H22 110.9 2_856 .
C23 C22 H22 116.9 . .
C21 C22 H22 123.1 . .
C22 C23 C24 120.0 . .
C22 C23 H23 120.0 . .
C24 C23 H23 120.0 . .
C25 C24 C23 120.0 . .
C25 C24 H24 120.0 . .
C23 C24 H24 120.0 . .
C16 C25 C15 162(9) 2_856 2_856
C16 C25 C26 143(6) 2_856 .
C15 C25 C26 20(3) 2_856 .
C16 C25 C24 23(6) 2_856 .
C15 C25 C24 139(3) 2_856 .
C26 C25 C24 120.0 . .
C16 C25 C14 129(6) 2_856 2_856
C15 C25 C14 33(3) 2_856 2_856
C26 C25 C14 13.85(19) . 2_856
C24 C25 C14 106.17(19) . 2_856
C16 C25 H25 99.1 2_856 .
C15 C25 H25 99.1 2_856 .
C26 C25 H25 117.4 . .
C24 C25 H25 120.6 . .
C14 C25 H25 130.8 2_856 .
C25 C26 C21 120.0 . .
C25 C26 C16 10(3) . 2_856
C21 C26 C16 110(3) . 2_856
C25 C26 H26 120.0 . .
C21 C26 H26 120.0 . .
C16 C26 H26 130.2 2_856 .
C33 N5 C28 106.6(12) . .
C33 N5 H5A 126.7 . .
C28 N5 H5A 126.7 . .
C33 N6 C27 111.7(13) . .
C33 N6 H6A 124.2 . .
C27 N6 H6A 124.2 . .
N6 C27 C28 105.0(16) . .
N6 C27 C32 135.0(16) . .
C28 C27 C32 120.0 . .
N5 C28 C27 108.0(15) . .
N5 C28 C29 131.9(15) . .
C27 C28 C29 120.0 . .
C28 C29 C30 120.0 . .
C28 C29 H29 120.0 . .
C30 C29 H29 120.0 . .
C31 C30 C29 120.0 . .
C31 C30 H30 120.0 . .
C29 C30 H30 120.0 . .
C32 C31 C30 120.0 . .
C32 C31 H31 120.0 . .
C30 C31 H31 120.0 . .
C31 C32 C27 120.0 . .
C31 C32 H32 120.0 . .
C27 C32 H32 120.0 . .
N6 C33 N5 108.5(8) . .
N6 C33 C34 129.4(17) . .
N5 C33 C34 122.0(18) . .
C35 C34 C39 120.0 . .
C35 C34 C33 116.7(17) . .
C39 C34 C33 123.3(17) . .
C36 C35 C34 120.0 . .
C36 C35 H35 120.0 . .
C34 C35 H35 120.0 . .
C35 C36 C37 120.0 . .
C35 C36 H36 120.0 . .
C37 C36 H36 120.0 . .
C36 C37 C38 120.0 . .
C36 C37 H37 120.0 . .
C38 C37 H37 120.0 . .
C39 C38 C37 120.0 . .
C39 C38 H38 120.0 . .
C37 C38 H38 120.0 . .
C38 C39 C34 120.0 . .
C38 C39 C31 16(3) . 2_765
C34 C39 C31 104(3) . 2_765
C38 C39 H39 120.0 . .
C34 C39 H39 120.0 . .
C31 C39 H39 135.9 2_765 .

loop_
_geom_bond_atom_site_label_1
_geom_bond_atom_site_label_2
_geom_bond_distance
_geom_bond_site_symmetry_2
Se1 O2 1.614(3) .
Se1 O1 1.629(3) .
Se1 O3 1.630(3) .
Se1 O4 1.636(4) .
N1 C7 1.332(6) .
N1 C2 1.373(5) .
N1 H1 0.8800 .
N2 C7 1.329(6) .
N2 C1 1.377(4) .
N2 H2 0.8800 .
C1 C2 1.3900 .
C1 C6 1.3900 .
C2 C3 1.3900 .
C3 C4 1.3900 .
C3 H3 0.9500 .
C4 C5 1.3900 .
C4 H4 0.9500 .
C5 C6 1.3900 .
C5 H5 0.9500 .
C6 H6 0.9500 .
C7 C8 1.461(5) .
C8 C9 1.3900 .
C8 C13 1.3900 .
C9 C10 1.3900 .
C9 H9 0.9500 .
C10 C11 1.3900 .
C10 H10 0.9500 .
C11 C12 1.3900 .
C11 H11 0.9500 .
C12 C13 1.3900 .
C12 H12 0.9500 .
C13 H13 0.9500 .
N3 C14 1.345(12) .
N3 C20 1.35(3) .
N3 H3A 0.8800 .
N4 C20 1.34(3) .
N4 C19 1.385(11) .
N4 H4A 0.8800 .
C14 C15 1.3900 .
C14 C19 1.3900 .
C15 C26 0.649(8) 2_856
C15 C25 0.86(5) 2_856
C15 C16 1.3900 .
C15 C21 1.962(7) 2_856
C15 H15 0.9500 .
C16 C17 1.3900 .
C16 H16 0.9500 .
C17 C18 1.3900 .
C17 H17 0.9500 .
C18 C19 1.3900 .
C18 H18 0.9500 .
C20 C21 1.437(17) .
C20 C19 1.77(2) 2_856
C21 C22 1.3900 .
C21 C26 1.3900 .
C21 C18 1.94(3) 2_856
C22 C19 0.72(2) 2_856
C22 C18 0.763(19) 2_856
C22 C23 1.3900 .
C22 H22 0.9500 .
C23 C24 1.3900 .
C23 H23 0.9500 .
C24 C25 1.3900 .
C24 H24 0.9500 .
C25 C16 0.55(7) 2_856
C25 C15 0.86(5) 2_856
C25 C26 1.3900 .
C25 C14 2.025(8) 2_856
C25 H25 0.9500 .
C26 C16 1.86(4) 2_856
C26 H26 0.9500 .
N5 C33 1.38(2) .
N5 C28 1.381(13) .
N5 H5A 0.8800 .
N6 C33 1.30(3) .
N6 C27 1.367(14) .
N6 H6A 0.8800 .
C27 C28 1.3900 .
C27 C32 1.3900 .
C28 C29 1.3900 .
C29 C30 1.3900 .
C29 H29 0.9500 .
C30 C31 1.3900 .
C30 H30 0.9500 .
C31 C32 1.3900 .
C31 H31 0.9500 .
C32 H32 0.9500 .
C33 C34 1.461(12) .
C34 C35 1.3900 .
C34 C39 1.3900 .
C35 C36 1.3900 .
C35 H35 0.9500 .
C36 C37 1.3900 .
C36 H36 0.9500 .
C37 C38 1.3900 .
C37 H37 0.9500 .
C38 C39 1.3900 .
C38 H38 0.9500 .
C39 C31 1.77(5) 2_765
C39 H39 0.9500 .

loop_
_geom_torsion_atom_site_label_1
_geom_torsion_atom_site_label_2
_geom_torsion_atom_site_label_3
_geom_torsion_atom_site_label_4
_geom_torsion
_geom_torsion_site_symmetry_1
_geom_torsion_site_symmetry_2
_geom_torsion_site_symmetry_3
_geom_torsion_site_symmetry_4
C7 N2 C1 C2 0.2(4) . . . .
C7 N2 C1 C6 177.7(3) . . . .
C7 N1 C2 C1 0.4(4) . . . .
C7 N1 C2 C3 -177.6(3) . . . .
N2 C1 C2 N1 -0.3(3) . . . .
C6 C1 C2 N1 -178.2(3) . . . .
N2 C1 C2 C3 177.9(3) . . . .
C6 C1 C2 C3 0.0 . . . .
N1 C2 C3 C4 177.7(4) . . . .
C1 C2 C3 C4 0.0 . . . .
C2 C3 C4 C5 0.0 . . . .
C3 C4 C5 C6 0.0 . . . .
C4 C5 C6 C1 0.0 . . . .
N2 C1 C6 C5 -177.2(4) . . . .
C2 C1 C6 C5 0.0 . . . .
C1 N2 C7 N1 0.0(6) . . . .
C1 N2 C7 C8 178.7(4) . . . .
C2 N1 C7 N2 -0.3(6) . . . .
C2 N1 C7 C8 -178.9(4) . . . .
N2 C7 C8 C9 2.1(6) . . . .
N1 C7 C8 C9 -179.4(4) . . . .
N2 C7 C8 C13 -177.0(4) . . . .
N1 C7 C8 C13 1.5(6) . . . .
C13 C8 C9 C10 0.0 . . . .
C7 C8 C9 C10 -179.0(4) . . . .
C8 C9 C10 C11 0.0 . . . .
C9 C10 C11 C12 0.0 . . . .
C10 C11 C12 C13 0.0 . . . .
C11 C12 C13 C8 0.0 . . . .
C9 C8 C13 C12 0.0 . . . .
C7 C8 C13 C12 179.0(4) . . . .
C20 N3 C14 C15 177.2(15) . . . .
C20 N3 C14 C19 -1.2(15) . . . .
N3 C14 C15 C26 22(28) . . . 2_856
C19 C14 C15 C26 -160(28) . . . 2_856
N3 C14 C15 C25 180(4) . . . 2_856
C19 C14 C15 C25 -2(3) . . . 2_856
N3 C14 C15 C16 -178.2(11) . . . .
C19 C14 C15 C16 0.0 . . . .
N3 C14 C15 C21 180(2) . . . 2_856
C19 C14 C15 C21 -2.0(16) . . . 2_856
C26 C15 C16 C17 3(4) 2_856 . . .
C25 C15 C16 C17 165(25) 2_856 . . .
C14 C15 C16 C17 0.0 . . . .
C21 C15 C16 C17 0.6(4) 2_856 . . .
C15 C16 C17 C18 0.0 . . . .
C16 C17 C18 C19 0.0 . . . .
C20 N4 C19 C18 -177.9(15) . . . .
C20 N4 C19 C14 -1.2(15) . . . .
C17 C18 C19 N4 176.3(11) . . . .
C17 C18 C19 C14 0.0 . . . .
N3 C14 C19 N4 1.4(7) . . . .
C15 C14 C19 N4 -177.2(8) . . . .
N3 C14 C19 C18 178.6(8) . . . .
C15 C14 C19 C18 0.0 . . . .
C19 N4 C20 N3 0(2) . . . .
C19 N4 C20 C21 -179(2) . . . .
C19 N4 C20 C19 -178(4) . . . 2_856
C14 N3 C20 N4 0(2) . . . .
C14 N3 C20 C21 179.8(19) . . . .
C14 N3 C20 C19 179.5(12) . . . 2_856
N4 C20 C21 C22 179.0(19) . . . .
N3 C20 C21 C22 0(3) . . . .
C19 C20 C21 C22 0(3) 2_856 . . .
N4 C20 C21 C26 1(3) . . . .
N3 C20 C21 C26 -178.4(17) . . . .
C19 C20 C21 C26 -178(4) 2_856 . . .
N4 C20 C21 C18 178(2) . . . 2_856
N3 C20 C21 C18 -1(4) . . . 2_856
C19 C20 C21 C18 -0.4(14) 2_856 . . 2_856
C26 C21 C22 C19 176(14) . . . 2_856
C20 C21 C22 C19 -2(13) . . . 2_856
C18 C21 C22 C19 176(18) 2_856 . . 2_856
C26 C21 C22 C18 0(4) . . . 2_856
C20 C21 C22 C18 -178(5) . . . 2_856
C26 C21 C22 C23 0.0 . . . .
C20 C21 C22 C23 -178.1(15) . . . .
C18 C21 C22 C23 0(4) 2_856 . . .
C19 C22 C23 C24 -1(4) 2_856 . . .
C18 C22 C23 C24 -180(100) 2_856 . . .
C21 C22 C23 C24 0.0 . . . .
C22 C23 C24 C25 0.0 . . . .
C23 C24 C25 C16 174(11) . . . 2_856
C23 C24 C25 C15 3(4) . . . 2_856
C23 C24 C25 C26 0.0 . . . .
C23 C24 C25 C14 0.8(4) . . . 2_856
C16 C25 C26 C21 -4(7) 2_856 . . .
C15 C25 C26 C21 -174(8) 2_856 . . .
C24 C25 C26 C21 0.0 . . . .
C14 C25 C26 C21 -3.2(18) 2_856 . . .
C15 C25 C26 C16 -170(15) 2_856 . . 2_856
C24 C25 C26 C16 4(7) . . . 2_856
C14 C25 C26 C16 1(7) 2_856 . . 2_856
C22 C21 C26 C25 0.0 . . . .
C20 C21 C26 C25 178.1(15) . . . .
C18 C21 C26 C25 0.0(13) 2_856 . . .
C22 C21 C26 C16 -0.7(14) . . . 2_856
C20 C21 C26 C16 177(2) . . . 2_856
C18 C21 C26 C16 -0.7(5) 2_856 . . 2_856
C33 N6 C27 C28 -2.8(15) . . . .
C33 N6 C27 C32 178.2(13) . . . .
C33 N5 C28 C27 -2.7(14) . . . .
C33 N5 C28 C29 -179.8(12) . . . .
N6 C27 C28 N5 3.3(11) . . . .
C32 C27 C28 N5 -177.5(10) . . . .
N6 C27 C28 C29 -179.2(9) . . . .
C32 C27 C28 C29 0.0 . . . .
N5 C28 C29 C30 176.8(13) . . . .
C27 C28 C29 C30 0.0 . . . .
C28 C29 C30 C31 0.0 . . . .
C29 C30 C31 C32 0.0 . . . .
C30 C31 C32 C27 0.0 . . . .
N6 C27 C32 C31 178.9(13) . . . .
C28 C27 C32 C31 0.0 . . . .
C27 N6 C33 N5 1.1(19) . . . .
C27 N6 C33 C34 -176.9(18) . . . .
C28 N5 C33 N6 1.0(18) . . . .
C28 N5 C33 C34 179.2(16) . . . .
N6 C33 C34 C35 4(3) . . . .
N5 C33 C34 C35 -173.7(14) . . . .
N6 C33 C34 C39 -174.0(16) . . . .
N5 C33 C34 C39 8(2) . . . .
C39 C34 C35 C36 0.0 . . . .
C33 C34 C35 C36 -178.2(13) . . . .
C34 C35 C36 C37 0.0 . . . .
C35 C36 C37 C38 0.0 . . . .
C36 C37 C38 C39 0.0 . . . .
C37 C38 C39 C34 0.0 . . . .
C37 C38 C39 C31 2(5) . . . 2_765
C35 C34 C39 C38 0.0 . . . .
C33 C34 C39 C38 178.0(14) . . . .
C35 C34 C39 C31 -0.5(15) . . . 2_765
C33 C34 C39 C31 178(2) . . . 2_765
